data_7048956
loop_
_publ_author_name
'Klementyeva, Svetlana V.'
'Lukoyanov, Anton N.'
'Afonin, Mikhail Yu'
'M\"ortel, Max'
'Smolentsev, Anton I.'
'Abramov, Pavel A.'
'Starikova, Alyona A.'
'Khusniyarov, Marat M.'
'Konchenko, Sergey N.'

_publ_section_title
;
 Europium and ytterbium complexes with o-iminoquinonato ligands:
 synthesis, structure, and magnetic behavior.
;
_journal_issue 10
_journal_name_full 'Dalton transactions (Cambridge, England : 2003)'
_journal_page_first 3338
_journal_page_last 3348
_journal_paper_doi 10.1039/c8dt04849e
_journal_volume 48
_journal_year 2019
_chemical_formula_sum 'C115 H171 Eu4 N4 O6'
_chemical_formula_weight 2313.39
_space_group_crystal_system triclinic
_space_group_IT_number 2
_space_group_name_Hall '-P 1'
_space_group_name_H-M_alt 'P -1'
_symmetry_space_group_name_Hall '-P 1'
_symmetry_space_group_name_H-M 'P -1'
_atom_sites_solution_hydrogens geom
_atom_sites_solution_primary direct
_atom_sites_solution_secondary difmap
_audit_creation_method SHELXL-2017/1
_cell_angle_alpha 103.499(2)
_cell_angle_beta 95.709(2)
_cell_angle_gamma 114.532(2)
_cell_formula_units_Z 1
_cell_length_a 13.0158(16)
_cell_length_b 13.8449(17)
_cell_length_c 17.793(2)
_cell_measurement_reflns_used 8341
_cell_measurement_temperature 100(2)
_cell_measurement_theta_max 27.56
_cell_measurement_theta_min 2.66
_cell_volume 2765.5(6)
_computing_cell_refinement 'SAINT (Bruker-AXS, 2004)'
_computing_data_collection 'APEX2 (Bruker-AXS, 2004)'
_computing_data_reduction 'SAINT (Bruker-AXS, 2004)'
_computing_molecular_graphics 'ShelXle (H\"ubschle, 2011)'
_computing_publication_material 'CIFTAB-2014 (Sheldrick, 2014)'
_computing_structure_refinement 'SHELXL-2014 (Sheldrick, 2014)'
_computing_structure_solution 'SHELXS-2014 (Sheldrick, 2014)'
_diffrn_ambient_temperature 100(2)
_diffrn_detector_area_resol_mean 25
_diffrn_measured_fraction_theta_full 0.992
_diffrn_measured_fraction_theta_max 0.990
_diffrn_measurement_device 'four-circle diffractometer'
_diffrn_measurement_device_type 'Bruker Apex Duo'
_diffrn_measurement_method '\f and \w scans'
_diffrn_radiation_monochromator graphite
_diffrn_radiation_probe x-ray
_diffrn_radiation_source 'fine-focus sealed tube'
_diffrn_radiation_type MoK\a
_diffrn_radiation_wavelength 0.71073
_diffrn_reflns_av_R_equivalents 0.0484
_diffrn_reflns_av_unetI/netI 0.0728
_diffrn_reflns_Laue_measured_fraction_full 0.992
_diffrn_reflns_Laue_measured_fraction_max 0.990
_diffrn_reflns_limit_h_max 17
_diffrn_reflns_limit_h_min -17
_diffrn_reflns_limit_k_max 18
_diffrn_reflns_limit_k_min -18
_diffrn_reflns_limit_l_max 23
_diffrn_reflns_limit_l_min -23
_diffrn_reflns_number 28195
_diffrn_reflns_point_group_measured_fraction_full 0.992
_diffrn_reflns_point_group_measured_fraction_max 0.990
_diffrn_reflns_theta_full 25.500
_diffrn_reflns_theta_max 28.603
_diffrn_reflns_theta_min 2.348
_diffrn_source 'sealed X-ray tube'
_exptl_absorpt_coefficient_mu 2.289
_exptl_absorpt_correction_T_max 0.757
_exptl_absorpt_correction_T_min 0.571
_exptl_absorpt_correction_type multi-scan
_exptl_absorpt_process_details 'SADABS (Bruker-AXS, 2004)'
_exptl_crystal_colour yellow
_exptl_crystal_density_diffrn 1.389
_exptl_crystal_description prism
_exptl_crystal_F_000 1189
_exptl_crystal_size_max 0.250
_exptl_crystal_size_mid 0.210
_exptl_crystal_size_min 0.040
_refine_diff_density_max 1.718
_refine_diff_density_min -2.663
_refine_diff_density_rms 0.148
_refine_ls_extinction_method none
_refine_ls_goodness_of_fit_ref 1.017
_refine_ls_hydrogen_treatment constr
_refine_ls_matrix_type full
_refine_ls_number_parameters 596
_refine_ls_number_reflns 14032
_refine_ls_number_restraints 0
_refine_ls_restrained_S_all 1.017
_refine_ls_R_factor_all 0.0934
_refine_ls_R_factor_gt 0.0502
_refine_ls_shift/su_max 0.001
_refine_ls_shift/su_mean 0.000
_refine_ls_structure_factor_coef Fsqd
_refine_ls_weighting_details 'w=1/[\s^2^(Fo^2^)+(0.0273P)^2^+13.8800P] where P=(Fo^2^+2Fc^2^)/3'
_refine_ls_weighting_scheme calc
_refine_ls_wR_factor_gt 0.1000
_refine_ls_wR_factor_ref 0.1173
_reflns_Friedel_coverage 0.000
_reflns_number_gt 9290
_reflns_number_total 14032
_reflns_threshold_expression >2\s(I)
_cod_data_source_file c8dt04849e3.cif
_cod_data_source_block 1_a
_cod_depositor_comments 'Adding full bibliography for 7048956--7048958.cif.'
_cod_original_cell_volume 2765.6(6)
_cod_database_code 7048956
_shelx_shelxl_version_number 2017/1
_shelx_space_group_comment
;
The symmetry employed for this shelxl refinement is uniquely defined
by the following loop, which should always be used as a source of
symmetry information in preference to the above space-group names.
They are only intended as comments.
;
_shelx_estimated_absorpt_t_min 0.598
_shelx_estimated_absorpt_t_max 0.914

loop_
_space_group_symop_operation_xyz
'x, y, z'
'-x, -y, -z'

loop_
_atom_site_label
_atom_site_type_symbol
_atom_site_fract_x
_atom_site_fract_y
_atom_site_fract_z
_atom_site_U_iso_or_equiv
_atom_site_adp_type
_atom_site_occupancy
_atom_site_site_symmetry_order
_atom_site_calc_flag
_atom_site_refinement_flags_posn
_atom_site_refinement_flags_adp
_atom_site_refinement_flags_occupancy
_atom_site_disorder_assembly
_atom_site_disorder_group
Eu1 Eu 0.51384(2) 0.40295(2) 0.26474(2) 0.03502(10) Uani 1 1 d . . . . .
Eu2 Eu 0.36030(2) 0.31331(2) 0.40554(2) 0.02751(8) Uani 1 1 d . . . . .
O3 O 0.4656(3) 0.4898(3) 0.3819(2) 0.0275(8) Uani 1 1 d . . . . .
N4 N 0.6707(4) 0.5910(3) 0.3442(3) 0.0254(10) Uani 1 1 d . . . . .
C5 C 0.5260(4) 0.5995(4) 0.4155(3) 0.0241(11) Uani 1 1 d . . . . .
C6 C 0.6413(4) 0.6520(4) 0.4019(3) 0.0248(11) Uani 1 1 d . . . . .
C7 C 0.7136(4) 0.7632(4) 0.4484(3) 0.0265(11) Uani 1 1 d . . . . .
H8A H 0.794184 0.794072 0.449632 0.032 Uiso 1 1 calc R U . . .
C9 C 0.6705(5) 0.8296(4) 0.4927(3) 0.0289(12) Uani 1 1 d . . . . .
C10 C 0.5533(5) 0.7808(5) 0.4929(3) 0.0309(13) Uani 1 1 d . . . . .
H10A H 0.521389 0.825918 0.519359 0.037 Uiso 1 1 calc R U . . .
C11 C 0.4801(5) 0.6664(5) 0.4551(3) 0.0319(13) Uani 1 1 d . . . . .
C12 C 0.7478(5) 0.9539(5) 0.5379(3) 0.0351(13) Uani 1 1 d . . . . .
C13 C 0.7512(6) 0.9738(5) 0.6267(3) 0.0401(15) Uani 1 1 d . . . . .
H13A H 0.795594 1.053729 0.654754 0.060 Uiso 1 1 calc R U . . .
H13B H 0.788227 0.933414 0.647071 0.060 Uiso 1 1 calc R U . . .
H13C H 0.672078 0.947166 0.635077 0.060 Uiso 1 1 calc R U . . .
C14 C 0.6958(7) 1.0234(6) 0.5092(4) 0.059(2) Uani 1 1 d . . . . .
H14A H 0.744051 1.102421 0.538358 0.089 Uiso 1 1 calc R U . . .
H14B H 0.617297 1.000213 0.518503 0.089 Uiso 1 1 calc R U . . .
H14C H 0.692761 1.011999 0.452402 0.089 Uiso 1 1 calc R U . . .
C15 C 0.8707(6) 0.9940(5) 0.5260(4) 0.0459(17) Uani 1 1 d . . . . .
H15A H 0.916731 1.072688 0.556822 0.069 Uiso 1 1 calc R U . . .
H15B H 0.869947 0.985383 0.469702 0.069 Uiso 1 1 calc R U . . .
H15C H 0.904798 0.949834 0.543909 0.069 Uiso 1 1 calc R U . . .
C16 C 0.3491(5) 0.6223(5) 0.4506(3) 0.0334(13) Uani 1 1 d . . . . .
C17 C 0.3162(9) 0.6879(8) 0.5139(6) 0.039(2) Uiso 0.65 1 d . . P A 1
H17A H 0.343835 0.764116 0.510903 0.059 Uiso 0.65 1 calc R U P A 1
H17B H 0.351311 0.689815 0.565937 0.059 Uiso 0.65 1 calc R U P A 1
H17C H 0.231685 0.653025 0.506627 0.059 Uiso 0.65 1 calc R U P A 1
C18 C 0.2946(9) 0.6203(10) 0.3685(6) 0.043(2) Uiso 0.65 1 d . . P A 1
H18A H 0.326862 0.696201 0.364548 0.064 Uiso 0.65 1 calc R U P A 1
H18B H 0.210523 0.590313 0.362312 0.064 Uiso 0.65 1 calc R U P A 1
H18C H 0.312064 0.573084 0.326777 0.064 Uiso 0.65 1 calc R U P A 1
C19 C 0.2831(9) 0.4999(8) 0.4545(6) 0.040(2) Uiso 0.65 1 d . . P A 1
H19A H 0.272740 0.447101 0.403448 0.059 Uiso 0.65 1 calc R U P A 1
H19B H 0.207224 0.487046 0.465899 0.059 Uiso 0.65 1 calc R U P A 1
H19C H 0.328328 0.489320 0.496420 0.059 Uiso 0.65 1 calc R U P A 1
C17* C 0.3231(14) 0.7250(14) 0.4882(10) 0.030(4) Uiso 0.35 1 d . . P A 2
H17D H 0.352109 0.780658 0.460180 0.045 Uiso 0.35 1 calc R U P A 2
H17E H 0.362028 0.758772 0.544416 0.045 Uiso 0.35 1 calc R U P A 2
H17F H 0.239447 0.698065 0.482845 0.045 Uiso 0.35 1 calc R U P A 2
C18* C 0.2821(16) 0.5670(16) 0.3683(10) 0.036(4) Uiso 0.35 1 d . . P A 2
H18D H 0.315576 0.614874 0.335547 0.053 Uiso 0.35 1 calc R U P A 2
H18E H 0.201573 0.553237 0.366414 0.053 Uiso 0.35 1 calc R U P A 2
H18F H 0.284470 0.495913 0.348040 0.053 Uiso 0.35 1 calc R U P A 2
C19* C 0.3216(16) 0.5539(15) 0.5063(11) 0.041(4) Uiso 0.35 1 d . . P A 2
H19D H 0.365955 0.600835 0.560145 0.061 Uiso 0.35 1 calc R U P A 2
H19E H 0.342209 0.492804 0.489909 0.061 Uiso 0.35 1 calc R U P A 2
H19F H 0.238596 0.523086 0.505494 0.061 Uiso 0.35 1 calc R U P A 2
C20 C 0.7689(4) 0.6505(4) 0.3155(3) 0.0308(13) Uani 1 1 d . . . . .
C21 C 0.7635(5) 0.7154(4) 0.2663(3) 0.0346(14) Uani 1 1 d . . . . .
C22 C 0.8581(6) 0.7651(5) 0.2339(4) 0.0487(18) Uani 1 1 d . . . . .
H22A H 0.854539 0.809010 0.200895 0.058 Uiso 1 1 calc R U . . .
C23 C 0.9553(6) 0.7520(6) 0.2487(4) 0.056(2) Uani 1 1 d . . . . .
H23A H 1.019234 0.787263 0.226638 0.067 Uiso 1 1 calc R U . . .
C24 C 0.9604(5) 0.6874(6) 0.2958(4) 0.053(2) Uani 1 1 d . . . . .
H24A H 1.027923 0.677356 0.305139 0.064 Uiso 1 1 calc R U . . .
C25 C 0.8691(5) 0.6365(5) 0.3301(4) 0.0386(15) Uani 1 1 d . . . . .
C26 C 0.6595(6) 0.7343(5) 0.2465(4) 0.0409(15) Uani 1 1 d . . . . .
H26A H 0.593938 0.680600 0.263475 0.049 Uiso 1 1 calc R U . . .
C27 C 0.6801(8) 0.8522(6) 0.2903(5) 0.064(2) Uani 1 1 d . . . . .
H27A H 0.701158 0.866011 0.347588 0.096 Uiso 1 1 calc R U . . .
H27B H 0.609185 0.859551 0.277430 0.096 Uiso 1 1 calc R U . . .
H27C H 0.743025 0.906559 0.273936 0.096 Uiso 1 1 calc R U . . .
C28 C 0.6209(6) 0.7138(6) 0.1574(4) 0.0505(18) Uani 1 1 d . . . . .
H28A H 0.611608 0.640428 0.127821 0.076 Uiso 1 1 calc R U . . .
H28B H 0.679650 0.771493 0.140650 0.076 Uiso 1 1 calc R U . . .
H28C H 0.546988 0.716582 0.146999 0.076 Uiso 1 1 calc R U . . .
C29 C 0.8793(5) 0.5691(5) 0.3829(4) 0.0416(15) Uani 1 1 d . . . . .
H29A H 0.827345 0.571831 0.420280 0.050 Uiso 0.35 1 calc R U P B 1
H29B H 0.802867 0.534108 0.397399 0.050 Uiso 0.65 1 calc R U P C 2
C30 C 1.0045(16) 0.6251(15) 0.4345(11) 0.035(4) Uiso 0.35 1 d . . P D 1
H30A H 1.030466 0.705322 0.456646 0.052 Uiso 0.35 1 calc R U P D 1
H30B H 1.056617 0.612684 0.401659 0.052 Uiso 0.35 1 calc R U P D 1
H30C H 1.005296 0.592543 0.477797 0.052 Uiso 0.35 1 calc R U P D 1
C31 C 0.8369(15) 0.4577(14) 0.3391(10) 0.033(4) Uiso 0.35 1 d . . P D 1
H31A H 0.754220 0.426936 0.315595 0.050 Uiso 0.35 1 calc R U P D 1
H31B H 0.847541 0.415724 0.374026 0.050 Uiso 0.35 1 calc R U P D 1
H31C H 0.878963 0.451851 0.296935 0.050 Uiso 0.35 1 calc R U P D 1
C30* C 0.9663(13) 0.6353(12) 0.4556(9) 0.073(4) Uiso 0.65 1 d . . P D 2
H30D H 0.943175 0.687311 0.487957 0.110 Uiso 0.65 1 calc R U P D 2
H30E H 1.040695 0.677371 0.443145 0.110 Uiso 0.65 1 calc R U P D 2
H30F H 0.974082 0.586233 0.485096 0.110 Uiso 0.65 1 calc R U P D 2
C31* C 0.9078(12) 0.4706(11) 0.3392(8) 0.065(3) Uiso 0.65 1 d . . P D 2
H31D H 0.904300 0.423481 0.373252 0.098 Uiso 0.65 1 calc R U P D 2
H31E H 0.985559 0.502718 0.328671 0.098 Uiso 0.65 1 calc R U P D 2
H31F H 0.850833 0.425488 0.288987 0.098 Uiso 0.65 1 calc R U P D 2
O32 O 0.4645(3) 0.2483(3) 0.3193(2) 0.0317(9) Uani 1 1 d . . . . .
N33 N 0.2805(4) 0.2648(4) 0.2586(3) 0.0291(10) Uani 1 1 d . . . . .
C34 C 0.4029(5) 0.1746(5) 0.2462(3) 0.0352(14) Uani 1 1 d . . . . .
C35 C 0.3029(5) 0.1820(4) 0.2131(3) 0.0295(12) Uani 1 1 d . . . . .
C36 C 0.2368(5) 0.1086(5) 0.1389(3) 0.0382(14) Uani 1 1 d . . . . .
H36A H 0.169746 0.113221 0.117510 0.046 Uiso 1 1 calc R U . . .
C37 C 0.2632(6) 0.0300(4) 0.0951(4) 0.0410(16) Uani 1 1 d . . . . .
C38 C 0.3629(6) 0.0249(5) 0.1297(4) 0.0440(16) Uani 1 1 d . . . . .
H38A H 0.382083 -0.030155 0.101220 0.053 Uiso 1 1 calc R U . . .
C39 C 0.4354(5) 0.0971(5) 0.2042(4) 0.0390(15) Uani 1 1 d . . . . .
C40 C 0.1879(7) -0.0529(6) 0.0161(4) 0.060(2) Uani 1 1 d . . . . .
C41 C 0.258(2) -0.118(2) -0.0289(14) 0.042(5) Uiso 0.35 1 d . . P E 1
H41A H 0.336659 -0.062669 -0.026646 0.062 Uiso 0.35 1 calc R U P E 1
H41B H 0.216826 -0.157343 -0.084383 0.062 Uiso 0.35 1 calc R U P E 1
H41C H 0.261598 -0.170889 -0.002225 0.062 Uiso 0.35 1 calc R U P E 1
C42 C 0.0671(18) -0.1383(18) 0.0420(13) 0.041(5) Uiso 0.35 1 d . . P E 1
H42A H 0.090506 -0.161445 0.086009 0.061 Uiso 0.35 1 calc R U P E 1
H42B H 0.019292 -0.204294 -0.003599 0.061 Uiso 0.35 1 calc R U P E 1
H42C H 0.022389 -0.098081 0.058231 0.061 Uiso 0.35 1 calc R U P E 1
C43 C 0.1500(17) -0.0072(17) -0.0333(12) 0.038(4) Uiso 0.35 1 d . . P E 1
H43A H 0.216242 0.045639 -0.048091 0.058 Uiso 0.35 1 calc R U P E 1
H43B H 0.109846 0.031873 -0.006234 0.058 Uiso 0.35 1 calc R U P E 1
H43C H 0.096518 -0.066234 -0.081040 0.058 Uiso 0.35 1 calc R U P E 1
C41* C 0.2247(11) -0.1348(11) -0.0198(8) 0.047(3) Uiso 0.65 1 d . . P E 2
H41D H 0.303748 -0.096750 -0.027057 0.071 Uiso 0.65 1 calc R U P E 2
H41E H 0.172395 -0.182209 -0.071373 0.071 Uiso 0.65 1 calc R U P E 2
H41F H 0.222989 -0.180928 0.014788 0.071 Uiso 0.65 1 calc R U P E 2
C42* C 0.0688(14) -0.1109(14) 0.0199(10) 0.075(5) Uiso 0.65 1 d . . P E 2
H42D H 0.042073 -0.056735 0.043748 0.113 Uiso 0.65 1 calc R U P E 2
H42E H 0.061731 -0.160700 0.052314 0.113 Uiso 0.65 1 calc R U P E 2
H42F H 0.021491 -0.154632 -0.033704 0.113 Uiso 0.65 1 calc R U P E 2
C43* C 0.1960(12) 0.0226(11) -0.0436(8) 0.058(3) Uiso 0.65 1 d . . P E 2
H43D H 0.277286 0.066231 -0.044276 0.087 Uiso 0.65 1 calc R U P E 2
H43E H 0.162610 0.073138 -0.024918 0.087 Uiso 0.65 1 calc R U P E 2
H43F H 0.152862 -0.026295 -0.097194 0.087 Uiso 0.65 1 calc R U P E 2
C44 C 0.5423(6) 0.0880(6) 0.2372(4) 0.0506(19) Uani 1 1 d . . . . .
C45 C 0.6501(6) 0.1997(7) 0.2564(5) 0.073(3) Uani 1 1 d . . . . .
H45A H 0.659705 0.221985 0.208151 0.109 Uiso 1 1 calc R U . . .
H45B H 0.718365 0.192443 0.277066 0.109 Uiso 1 1 calc R U . . .
H45C H 0.641537 0.256341 0.296299 0.109 Uiso 1 1 calc R U . . .
C46 C 0.5293(7) 0.0524(7) 0.3118(4) 0.062(2) Uani 1 1 d . . . . .
H46A H 0.514363 0.105122 0.350822 0.093 Uiso 1 1 calc R U . . .
H46B H 0.600777 0.051525 0.334069 0.093 Uiso 1 1 calc R U . . .
H46C H 0.464459 -0.022330 0.298637 0.093 Uiso 1 1 calc R U . . .
C47 C 0.5645(7) 0.0021(7) 0.1779(4) 0.063(2) Uani 1 1 d . . . . .
H47A H 0.569891 0.020644 0.128070 0.094 Uiso 1 1 calc R U . . .
H47B H 0.500457 -0.072445 0.167757 0.094 Uiso 1 1 calc R U . . .
H47C H 0.637139 0.003290 0.200085 0.094 Uiso 1 1 calc R U . . .
C48 C 0.1874(5) 0.2815(4) 0.2276(3) 0.0294(12) Uani 1 1 d . . . . .
C49 C 0.1943(5) 0.3375(5) 0.1702(3) 0.0360(14) Uani 1 1 d . . . . .
C50 C 0.1105(6) 0.3701(5) 0.1522(4) 0.0445(17) Uani 1 1 d . . . . .
H50A H 0.117787 0.410387 0.114914 0.053 Uiso 1 1 calc R U . . .
C51 C 0.0165(6) 0.3458(5) 0.1869(4) 0.0402(15) Uani 1 1 d . . . . .
H51A H -0.039006 0.371294 0.175592 0.048 Uiso 1 1 calc R U . . .
C52 C 0.0049(5) 0.2836(5) 0.2385(4) 0.0356(13) Uani 1 1 d . . . . .
H52A H -0.061341 0.263475 0.260941 0.043 Uiso 1 1 calc R U . . .
C53 C 0.0866(4) 0.2498(4) 0.2584(3) 0.0275(11) Uani 1 1 d . . . . .
C54 C 0.2973(6) 0.3696(5) 0.1321(3) 0.0450(17) Uani 1 1 d . . . . .
H54A H 0.338180 0.325115 0.142238 0.054 Uiso 1 1 calc R U . . .
C55 C 0.3818(7) 0.4925(5) 0.1707(4) 0.060(2) Uani 1 1 d . . . . .
H55A H 0.399433 0.508339 0.228423 0.090 Uiso 1 1 calc R U . . .
H55B H 0.346834 0.538418 0.157149 0.090 Uiso 1 1 calc R U . . .
H55C H 0.453377 0.509599 0.151457 0.090 Uiso 1 1 calc R U . . .
C56 C 0.2626(8) 0.3436(7) 0.0423(4) 0.075(3) Uani 1 1 d . . . . .
H56A H 0.211839 0.263648 0.018248 0.113 Uiso 1 1 calc R U . . .
H56B H 0.332174 0.364999 0.020429 0.113 Uiso 1 1 calc R U . . .
H56C H 0.221408 0.385587 0.030544 0.113 Uiso 1 1 calc R U . . .
C57 C 0.0643(5) 0.1763(5) 0.3118(4) 0.0350(13) Uani 1 1 d . . . . .
H57A H 0.135897 0.202811 0.353284 0.042 Uiso 0.5 1 calc R U P F 1
H57B H 0.135926 0.166767 0.322359 0.042 Uiso 0.5 1 calc R U P G 2
C58 C -0.0380(10) 0.1666(10) 0.3504(7) 0.036(3) Uiso 0.5 1 d . . P H 1
H58A H -0.026778 0.241276 0.378671 0.054 Uiso 0.5 1 calc R U P H 1
H58B H -0.042927 0.123822 0.387794 0.054 Uiso 0.5 1 calc R U P H 1
H58C H -0.109792 0.128579 0.309302 0.054 Uiso 0.5 1 calc R U P H 1
C59 C 0.0245(10) 0.0498(9) 0.2586(7) 0.028(2) Uiso 0.5 1 d . . P H 1
H59A H 0.086174 0.046725 0.232173 0.042 Uiso 0.5 1 calc R U P H 1
H59B H -0.046121 0.024533 0.218577 0.042 Uiso 0.5 1 calc R U P H 1
H59C H 0.009305 0.001327 0.292634 0.042 Uiso 0.5 1 calc R U P H 1
C58* C 0.0508(16) 0.2319(15) 0.3935(11) 0.073(5) Uiso 0.5 1 d . . P H 2
H58D H 0.116477 0.306183 0.416783 0.109 Uiso 0.5 1 calc R U P H 2
H58E H 0.048583 0.186268 0.428518 0.109 Uiso 0.5 1 calc R U P H 2
H58F H -0.021413 0.238671 0.387217 0.109 Uiso 0.5 1 calc R U P H 2
C59* C -0.0267(15) 0.0687(13) 0.2791(10) 0.063(4) Uiso 0.5 1 d . . P H 2
H59D H -0.100387 0.072563 0.271978 0.094 Uiso 0.5 1 calc R U P H 2
H59E H -0.026896 0.024380 0.314743 0.094 Uiso 0.5 1 calc R U P H 2
H59F H -0.016587 0.033800 0.227591 0.094 Uiso 0.5 1 calc R U P H 2
O60 O 0.5709(7) 0.3875(7) 0.1276(5) 0.036(2) Uiso 0.5 1 d . . P I 1
C61 C 0.6736(16) 0.4440(15) 0.1075(11) 0.047(5) Uiso 0.5 1 d . . P I 1
H61A H 0.738744 0.479512 0.154495 0.056 Uiso 0.5 1 calc R U P I 1
H61B H 0.670866 0.502428 0.085432 0.056 Uiso 0.5 1 calc R U P I 1
C62 C 0.687(2) 0.3607(19) 0.0483(14) 0.103(7) Uiso 0.5 1 d . . P I 1
H62A H 0.753603 0.350143 0.070215 0.124 Uiso 0.5 1 calc R U P I 1
H62B H 0.703393 0.385925 0.001186 0.124 Uiso 0.5 1 calc R U P I 1
C63 C 0.5811(13) 0.2552(13) 0.0255(10) 0.054(4) Uiso 0.5 1 d . . P I 1
H63A H 0.552473 0.225581 -0.032747 0.064 Uiso 0.5 1 calc R U P I 1
H63B H 0.593603 0.198800 0.045146 0.064 Uiso 0.5 1 calc R U P I 1
C64 C 0.5007(12) 0.2866(11) 0.0642(8) 0.043(3) Uiso 0.5 1 d . . P I 1
H64A H 0.450192 0.299095 0.026129 0.051 Uiso 0.5 1 calc R U P I 1
H64B H 0.451293 0.227204 0.085089 0.051 Uiso 0.5 1 calc R U P I 1
O60* O 0.5999(7) 0.3629(6) 0.1468(5) 0.0283(17) Uiso 0.5 1 d . . P I 2
C61* C 0.6920(14) 0.4316(13) 0.1162(9) 0.035(4) Uiso 0.5 1 d . . P I 2
H61C H 0.754602 0.408745 0.114954 0.042 Uiso 0.5 1 calc R U P I 2
H61D H 0.724715 0.511562 0.146295 0.042 Uiso 0.5 1 calc R U P I 2
C62* C 0.6204(13) 0.4039(12) 0.0297(9) 0.051(3) Uiso 0.5 1 d . . P I 2
H62C H 0.572675 0.444063 0.030351 0.061 Uiso 0.5 1 calc R U P I 2
H62D H 0.672341 0.423406 -0.007213 0.061 Uiso 0.5 1 calc R U P I 2
C63* C 0.5467(13) 0.2817(11) 0.0073(8) 0.045(3) Uiso 0.5 1 d . . P I 2
H63C H 0.581097 0.241065 -0.026320 0.054 Uiso 0.5 1 calc R U P I 2
H63D H 0.467963 0.260754 -0.021876 0.054 Uiso 0.5 1 calc R U P I 2
C64* C 0.5429(11) 0.2563(10) 0.0857(7) 0.033(3) Uiso 0.5 1 d . . P I 2
H64C H 0.461738 0.214741 0.089644 0.039 Uiso 0.5 1 calc R U P I 2
H64D H 0.583716 0.210886 0.090846 0.039 Uiso 0.5 1 calc R U P I 2
C65 C 0.1779(14) 0.6834(13) 0.1485(10) 0.063(4) Uiso 0.5 1 d . . P . .
H65A H 0.175044 0.706692 0.204336 0.094 Uiso 0.5 1 calc R U P . .
H65B H 0.204909 0.748395 0.128980 0.094 Uiso 0.5 1 calc R U P . .
H65C H 0.231355 0.650313 0.143374 0.094 Uiso 0.5 1 calc R U P . .
C66 C 0.0711(13) 0.6076(12) 0.1055(9) 0.054(4) Uiso 0.5 1 d . . P . .
H66A H 0.023363 0.647775 0.106869 0.065 Uiso 0.5 1 calc R U P . .
H66B H 0.039807 0.553953 0.135549 0.065 Uiso 0.5 1 calc R U P . .
C67 C 0.0447(12) 0.5378(12) 0.0194(9) 0.055(4) Uiso 0.5 1 d . . P . .
H67A H 0.066336 0.592079 -0.010972 0.066 Uiso 0.5 1 calc R U P . .
H67B H 0.101755 0.507841 0.017267 0.066 Uiso 0.5 1 calc R U P . .

loop_
_atom_site_aniso_label
_atom_site_aniso_U_11
_atom_site_aniso_U_22
_atom_site_aniso_U_33
_atom_site_aniso_U_23
_atom_site_aniso_U_13
_atom_site_aniso_U_12
Eu1 0.02506(15) 0.03122(16) 0.02475(16) -0.01051(12) 0.01086(12) -0.00067(12)
Eu2 0.01900(14) 0.03176(16) 0.02036(14) -0.00400(11) 0.00423(10) 0.00721(11)
O3 0.0130(16) 0.0294(19) 0.0224(18) -0.0075(15) 0.0009(14) 0.0021(15)
N4 0.019(2) 0.020(2) 0.027(2) -0.0046(18) 0.0050(18) 0.0054(17)
C5 0.018(2) 0.030(3) 0.015(2) -0.004(2) 0.0008(19) 0.009(2)
C6 0.023(3) 0.028(3) 0.019(2) -0.001(2) 0.001(2) 0.012(2)
C7 0.016(2) 0.029(3) 0.028(3) -0.003(2) 0.001(2) 0.011(2)
C9 0.034(3) 0.026(3) 0.017(2) -0.002(2) -0.002(2) 0.011(2)
C10 0.031(3) 0.033(3) 0.025(3) -0.008(2) -0.003(2) 0.023(3)
C11 0.021(3) 0.049(3) 0.025(3) 0.002(3) 0.002(2) 0.020(3)
C12 0.046(4) 0.027(3) 0.027(3) -0.003(2) 0.000(3) 0.019(3)
C13 0.047(4) 0.030(3) 0.029(3) -0.010(2) -0.004(3) 0.016(3)
C14 0.082(6) 0.037(4) 0.048(4) -0.006(3) -0.008(4) 0.032(4)
C15 0.043(4) 0.024(3) 0.048(4) -0.001(3) 0.011(3) 0.001(3)
C16 0.023(3) 0.053(4) 0.023(3) 0.000(3) 0.004(2) 0.023(3)
C20 0.021(3) 0.020(2) 0.030(3) -0.008(2) 0.006(2) -0.002(2)
C21 0.033(3) 0.023(3) 0.030(3) -0.005(2) 0.008(2) 0.002(2)
C22 0.048(4) 0.030(3) 0.041(4) -0.001(3) 0.019(3) -0.004(3)
C23 0.033(4) 0.050(4) 0.054(4) 0.005(4) 0.021(3) -0.006(3)
C24 0.024(3) 0.065(5) 0.052(4) 0.003(4) 0.017(3) 0.007(3)
C25 0.022(3) 0.042(3) 0.037(3) -0.002(3) 0.012(2) 0.006(3)
C26 0.048(4) 0.031(3) 0.035(3) 0.007(3) 0.014(3) 0.011(3)
C27 0.094(6) 0.050(4) 0.054(5) 0.006(4) 0.012(4) 0.045(5)
C28 0.053(4) 0.039(4) 0.044(4) 0.013(3) 0.012(3) 0.006(3)
C29 0.024(3) 0.049(4) 0.047(4) 0.008(3) 0.011(3) 0.014(3)
O32 0.0220(18) 0.041(2) 0.0186(18) -0.0082(16) 0.0029(15) 0.0117(17)
N33 0.019(2) 0.034(2) 0.022(2) -0.0050(19) 0.0030(18) 0.0083(19)
C34 0.034(3) 0.035(3) 0.027(3) 0.002(2) 0.013(2) 0.010(3)
C35 0.024(3) 0.030(3) 0.023(3) 0.001(2) 0.007(2) 0.005(2)
C36 0.032(3) 0.034(3) 0.031(3) 0.000(3) 0.001(3) 0.006(3)
C37 0.052(4) 0.014(3) 0.037(3) -0.006(2) 0.014(3) 0.002(3)
C38 0.050(4) 0.038(3) 0.031(3) -0.005(3) 0.011(3) 0.017(3)
C39 0.035(3) 0.042(3) 0.029(3) -0.002(3) 0.010(3) 0.014(3)
C40 0.065(5) 0.051(4) 0.035(4) -0.021(3) -0.014(3) 0.023(4)
C44 0.044(4) 0.067(5) 0.033(3) -0.013(3) 0.006(3) 0.033(4)
C45 0.037(4) 0.090(6) 0.065(5) -0.022(5) 0.007(4) 0.031(4)
C46 0.075(5) 0.090(6) 0.033(4) -0.002(4) 0.006(4) 0.061(5)
C47 0.076(5) 0.081(6) 0.038(4) -0.005(4) 0.018(4) 0.053(5)
C48 0.029(3) 0.022(3) 0.019(3) -0.004(2) -0.001(2) 0.002(2)
C49 0.041(3) 0.023(3) 0.022(3) -0.002(2) -0.001(2) 0.000(2)
C50 0.066(5) 0.022(3) 0.026(3) 0.003(2) -0.002(3) 0.008(3)
C51 0.050(4) 0.028(3) 0.034(3) 0.001(3) -0.005(3) 0.017(3)
C52 0.030(3) 0.028(3) 0.038(3) 0.003(3) 0.003(3) 0.008(2)
C53 0.021(3) 0.025(3) 0.030(3) 0.004(2) 0.001(2) 0.007(2)
C54 0.045(4) 0.042(4) 0.025(3) 0.004(3) 0.011(3) 0.002(3)
C55 0.057(5) 0.033(4) 0.050(4) 0.005(3) 0.011(4) -0.011(3)
C56 0.078(6) 0.083(6) 0.030(4) 0.009(4) 0.018(4) 0.006(5)
C57 0.033(3) 0.032(3) 0.045(4) 0.016(3) 0.012(3) 0.016(3)

loop_
_atom_type_symbol
_atom_type_description
_atom_type_scat_dispersion_real
_atom_type_scat_dispersion_imag
_atom_type_scat_source
C C 0.0033 0.0016 'International Tables Vol C Tables 4.2.6.8 and 6.1.1.4'
H H 0.0000 0.0000 'International Tables Vol C Tables 4.2.6.8 and 6.1.1.4'
N N 0.0061 0.0033 'International Tables Vol C Tables 4.2.6.8 and 6.1.1.4'
O O 0.0106 0.0060 'International Tables Vol C Tables 4.2.6.8 and 6.1.1.4'
Eu Eu -0.1578 3.6682 'International Tables Vol C Tables 4.2.6.8 and 6.1.1.4'

loop_
_geom_angle_atom_site_label_1
_geom_angle_atom_site_label_2
_geom_angle_atom_site_label_3
_geom_angle
_geom_angle_site_symmetry_1
_geom_angle_site_symmetry_3
O32 Eu1 O3 84.36(12) . .
O32 Eu1 N4 119.57(14) . .
O3 Eu1 N4 66.11(12) . .
O32 Eu1 O60* 107.9(2) . .
O3 Eu1 O60* 165.49(19) . .
N4 Eu1 O60* 100.4(2) . .
O32 Eu1 O60 120.2(2) . .
O3 Eu1 O60 155.3(2) . .
N4 Eu1 O60 100.3(2) . .
O32 Eu1 C34 29.28(14) . .
O3 Eu1 C34 105.15(14) . .
N4 Eu1 C34 147.50(17) . .
O60* Eu1 C34 89.1(2) . .
O60 Eu1 C34 97.0(2) . .
O32 Eu1 N33 60.17(13) . .
O3 Eu1 N33 73.13(11) . .
N4 Eu1 N33 138.77(13) . .
O60* Eu1 N33 119.42(19) . .
O60 Eu1 N33 114.9(2) . .
C34 Eu1 N33 50.58(16) . .
O32 Eu1 C35 50.67(14) . .
O3 Eu1 C35 98.21(13) . .
N4 Eu1 C35 163.53(14) . .
O60* Eu1 C35 95.7(2) . .
O60 Eu1 C35 96.1(2) . .
C34 Eu1 C35 28.32(17) . .
N33 Eu1 C35 27.59(13) . .
O32 Eu1 C55 136.69(15) . .
O3 Eu1 C55 87.08(17) . .
N4 Eu1 C55 94.87(16) . .
O60* Eu1 C55 88.9(2) . .
O60 Eu1 C55 73.1(3) . .
C34 Eu1 C55 116.50(17) . .
N33 Eu1 C55 76.70(16) . .
C35 Eu1 C55 89.04(16) . .
O32 Eu1 Eu2 43.48(8) . .
O3 Eu1 Eu2 43.73(9) . .
N4 Eu1 Eu2 102.54(10) . .
O60* Eu1 Eu2 150.20(18) . .
O60 Eu1 Eu2 156.92(18) . .
C34 Eu1 Eu2 61.48(11) . .
N33 Eu1 Eu2 45.85(9) . .
C35 Eu1 Eu2 61.09(10) . .
C55 Eu1 Eu2 107.70(14) . .
O32 Eu2 O3 85.13(13) . .
O32 Eu2 N33 64.75(14) . .
O3 Eu2 N33 78.64(13) . .
O32 Eu2 C10 82.29(15) . 2_666
O3 Eu2 C10 127.11(14) . 2_666
N33 Eu2 C10 137.10(15) . 2_666
O32 Eu2 C9 99.92(15) . 2_666
O3 Eu2 C9 149.95(13) . 2_666
N33 Eu2 C9 130.40(15) . 2_666
C10 Eu2 C9 27.82(16) 2_666 2_666
O32 Eu2 C11 90.14(14) . 2_666
O3 Eu2 C11 101.43(15) . 2_666
N33 Eu2 C11 154.86(15) . 2_666
C10 Eu2 C11 28.08(16) 2_666 2_666
C9 Eu2 C11 49.37(16) 2_666 2_666
O32 Eu2 C5 115.40(13) . 2_666
O3 Eu2 C5 94.76(13) . 2_666
N33 Eu2 C5 173.39(15) . 2_666
C10 Eu2 C5 47.86(14) 2_666 2_666
C9 Eu2 C5 56.19(14) 2_666 2_666
C11 Eu2 C5 26.56(14) 2_666 2_666
O32 Eu2 C19 143.3(2) . .
O3 Eu2 C19 60.44(19) . .
N33 Eu2 C19 94.3(2) . .
C10 Eu2 C19 127.5(2) 2_666 .
C9 Eu2 C19 116.1(2) 2_666 .
C11 Eu2 C19 107.7(2) 2_666 .
C5 Eu2 C19 82.0(2) 2_666 .
O32 Eu2 C7 126.19(14) . 2_666
O3 Eu2 C7 135.74(12) . 2_666
N33 Eu2 C7 139.67(14) . 2_666
C10 Eu2 C7 46.84(15) 2_666 2_666
C9 Eu2 C7 26.54(14) 2_666 2_666
C11 Eu2 C7 54.72(14) 2_666 2_666
C5 Eu2 C7 46.17(13) 2_666 2_666
C19 Eu2 C7 89.6(2) . 2_666
O32 Eu2 C34 21.79(13) . .
O3 Eu2 C34 92.71(13) . .
N33 Eu2 C34 46.67(15) . .
C10 Eu2 C34 93.90(16) 2_666 .
C9 Eu2 C34 102.90(15) 2_666 .
C11 Eu2 C34 108.61(16) 2_666 .
C5 Eu2 C34 135.00(15) 2_666 .
C19 Eu2 C34 138.3(2) . .
C7 Eu2 C34 128.43(14) 2_666 .
O32 Eu2 Eu1 43.98(10) . .
O3 Eu2 Eu1 44.05(8) . .
N33 Eu2 Eu1 52.76(10) . .
C10 Eu2 Eu1 118.54(12) 2_666 .
C9 Eu2 Eu1 142.51(11) 2_666 .
C11 Eu2 Eu1 110.12(11) 2_666 .
C5 Eu2 Eu1 122.26(9) 2_666 .
C19 Eu2 Eu1 99.37(18) . .
C7 Eu2 Eu1 164.48(9) 2_666 .
C34 Eu2 Eu1 48.71(10) . .
C5 O3 Eu2 145.0(3) . .
C5 O3 Eu1 118.6(3) . .
Eu2 O3 Eu1 92.23(12) . .
C6 N4 C20 117.1(4) . .
C6 N4 Eu1 116.4(3) . .
C20 N4 Eu1 122.6(3) . .
O3 C5 C11 123.8(5) . .
O3 C5 C6 116.9(4) . .
C11 C5 C6 119.0(5) . .
O3 C5 Eu2 118.0(3) . 2_666
C11 C5 Eu2 71.0(3) . 2_666
C6 C5 Eu2 87.2(3) . 2_666
N4 C6 C7 125.2(5) . .
N4 C6 C5 117.5(4) . .
C7 C6 C5 117.3(4) . .
C9 C7 C6 122.2(5) . .
C9 C7 Eu2 68.6(3) . 2_666
C6 C7 Eu2 86.7(3) . 2_666
C9 C7 H8A 118.9 . .
C6 C7 H8A 118.9 . .
Eu2 C7 H8A 115.9 2_666 .
C10 C9 C7 117.8(5) . .
C10 C9 C12 120.2(5) . .
C7 C9 C12 122.0(5) . .
C10 C9 Eu2 73.5(3) . 2_666
C7 C9 Eu2 84.9(3) . 2_666
C12 C9 Eu2 112.9(3) . 2_666
C9 C10 C11 122.2(5) . .
C9 C10 Eu2 78.7(3) . 2_666
C11 C10 Eu2 79.8(3) . 2_666
C9 C10 H10A 118.9 . .
C11 C10 H10A 118.9 . .
Eu2 C10 H10A 112.7 2_666 .
C5 C11 C10 119.3(5) . .
C5 C11 C16 121.8(5) . .
C10 C11 C16 118.5(5) . .
C5 C11 Eu2 82.5(3) . 2_666
C10 C11 Eu2 72.1(3) . 2_666
C16 C11 Eu2 121.7(4) . 2_666
C15 C12 C14 108.7(6) . .
C15 C12 C13 108.7(5) . .
C14 C12 C13 108.0(5) . .
C15 C12 C9 112.5(5) . .
C14 C12 C9 109.2(5) . .
C13 C12 C9 109.7(5) . .
C12 C13 H13A 109.5 . .
C12 C13 H13B 109.5 . .
H13A C13 H13B 109.5 . .
C12 C13 H13C 109.5 . .
H13A C13 H13C 109.5 . .
H13B C13 H13C 109.5 . .
C12 C14 H14A 109.5 . .
C12 C14 H14B 109.5 . .
H14A C14 H14B 109.5 . .
C12 C14 H14C 109.5 . .
H14A C14 H14C 109.5 . .
H14B C14 H14C 109.5 . .
C12 C15 H15A 109.5 . .
C12 C15 H15B 109.5 . .
H15A C15 H15B 109.5 . .
C12 C15 H15C 109.5 . .
H15A C15 H15C 109.5 . .
H15B C15 H15C 109.5 . .
C18* C16 C19* 116.6(11) . .
C18* C16 C11 111.5(8) . .
C17 C16 C11 115.4(6) . .
C19* C16 C11 106.1(8) . .
C17 C16 C18 109.5(7) . .
C11 C16 C18 106.6(6) . .
C17 C16 C19 103.4(7) . .
C11 C16 C19 116.0(6) . .
C18 C16 C19 105.5(7) . .
C18* C16 C17* 108.5(10) . .
C19* C16 C17* 104.7(10) . .
C11 C16 C17* 109.1(7) . .
C16 C17 H17A 109.5 . .
C16 C17 H17B 109.5 . .
H17A C17 H17B 109.5 . .
C16 C17 H17C 109.5 . .
H17A C17 H17C 109.5 . .
H17B C17 H17C 109.5 . .
C16 C18 H18A 109.5 . .
C16 C18 H18B 109.5 . .
H18A C18 H18B 109.5 . .
C16 C18 H18C 109.5 . .
H18A C18 H18C 109.5 . .
H18B C18 H18C 109.5 . .
C16 C19 Eu2 125.7(5) . .
C16 C19 H19A 109.5 . .
Eu2 C19 H19A 46.9 . .
C16 C19 H19B 109.5 . .
Eu2 C19 H19B 124.1 . .
H19A C19 H19B 109.5 . .
C16 C19 H19C 109.5 . .
Eu2 C19 H19C 62.5 . .
H19A C19 H19C 109.5 . .
H19B C19 H19C 109.5 . .
C16 C17* H17D 109.5 . .
C16 C17* H17E 109.5 . .
H17D C17* H17E 109.5 . .
C16 C17* H17F 109.5 . .
H17D C17* H17F 109.5 . .
H17E C17* H17F 109.5 . .
C16 C18* H18D 109.5 . .
C16 C18* H18E 109.5 . .
H18D C18* H18E 109.5 . .
C16 C18* H18F 109.5 . .
H18D C18* H18F 109.5 . .
H18E C18* H18F 109.5 . .
C16 C19* H19D 109.5 . .
C16 C19* H19E 109.5 . .
H19D C19* H19E 109.5 . .
C16 C19* H19F 109.5 . .
H19D C19* H19F 109.5 . .
H19E C19* H19F 109.5 . .
C25 C20 C21 119.2(5) . .
C25 C20 N4 119.8(5) . .
C21 C20 N4 120.7(5) . .
C22 C21 C20 119.3(6) . .
C22 C21 C26 117.7(6) . .
C20 C21 C26 123.1(5) . .
C23 C22 C21 121.4(7) . .
C23 C22 H22A 119.3 . .
C21 C22 H22A 119.3 . .
C22 C23 C24 119.6(6) . .
C22 C23 H23A 120.2 . .
C24 C23 H23A 120.2 . .
C23 C24 C25 121.5(7) . .
C23 C24 H24A 119.2 . .
C25 C24 H24A 119.2 . .
C24 C25 C20 119.1(7) . .
C24 C25 C29 119.9(6) . .
C20 C25 C29 121.0(5) . .
C21 C26 C27 112.4(6) . .
C21 C26 C28 112.9(5) . .
C27 C26 C28 107.9(6) . .
C21 C26 H26A 107.8 . .
C27 C26 H26A 107.8 . .
C28 C26 H26A 107.8 . .
C26 C27 H27A 109.5 . .
C26 C27 H27B 109.5 . .
H27A C27 H27B 109.5 . .
C26 C27 H27C 109.5 . .
H27A C27 H27C 109.5 . .
H27B C27 H27C 109.5 . .
C26 C28 H28A 109.5 . .
C26 C28 H28B 109.5 . .
H28A C28 H28B 109.5 . .
C26 C28 H28C 109.5 . .
H28A C28 H28C 109.5 . .
H28B C28 H28C 109.5 . .
C31 C29 C25 110.6(9) . .
C30* C29 C25 113.2(8) . .
C31 C29 C30 115.7(11) . .
C25 C29 C30 110.3(8) . .
C30* C29 C31* 108.0(9) . .
C25 C29 C31* 112.3(7) . .
C31 C29 H29A 106.5 . .
C25 C29 H29A 106.5 . .
C30 C29 H29A 106.5 . .
C30* C29 H29B 107.7 . .
C25 C29 H29B 107.7 . .
C31* C29 H29B 107.7 . .
C29 C30 H30A 109.5 . .
C29 C30 H30B 109.5 . .
H30A C30 H30B 109.5 . .
C29 C30 H30C 109.5 . .
H30A C30 H30C 109.5 . .
H30B C30 H30C 109.5 . .
C29 C31 H31A 109.5 . .
C29 C31 H31B 109.5 . .
H31A C31 H31B 109.5 . .
C29 C31 H31C 109.5 . .
H31A C31 H31C 109.5 . .
H31B C31 H31C 109.5 . .
C29 C30* H30D 109.5 . .
C29 C30* H30E 109.5 . .
H30D C30* H30E 109.5 . .
C29 C30* H30F 109.5 . .
H30D C30* H30F 109.5 . .
H30E C30* H30F 109.5 . .
C29 C31* H31D 109.5 . .
C29 C31* H31E 109.5 . .
H31D C31* H31E 109.5 . .
C29 C31* H31F 109.5 . .
H31D C31* H31F 109.5 . .
H31E C31* H31F 109.5 . .
C34 O32 Eu2 117.4(3) . .
C34 O32 Eu1 90.5(3) . .
Eu2 O32 Eu1 92.54(14) . .
C35 N33 C48 119.3(4) . .
C35 N33 Eu2 112.3(4) . .
C48 N33 Eu2 123.9(3) . .
C35 N33 Eu1 83.4(3) . .
C48 N33 Eu1 123.8(3) . .
Eu2 N33 Eu1 81.40(12) . .
O32 C34 C39 123.1(6) . .
O32 C34 C35 116.2(5) . .
C39 C34 C35 120.7(5) . .
O32 C34 Eu1 60.3(3) . .
C39 C34 Eu1 124.5(4) . .
C35 C34 Eu1 83.5(3) . .
O32 C34 Eu2 40.8(2) . .
C39 C34 Eu2 154.2(5) . .
C35 C34 Eu2 79.6(3) . .
Eu1 C34 Eu2 69.81(13) . .
C36 C35 N33 125.3(5) . .
C36 C35 C34 118.6(5) . .
N33 C35 C34 116.1(5) . .
C36 C35 Eu1 132.9(4) . .
N33 C35 Eu1 69.0(3) . .
C34 C35 Eu1 68.2(3) . .
C37 C36 C35 123.5(6) . .
C37 C36 H36A 118.2 . .
C35 C36 H36A 118.2 . .
C36 C37 C38 116.4(6) . .
C36 C37 C40 123.2(7) . .
C38 C37 C40 120.3(6) . .
C39 C38 C37 123.6(6) . .
C39 C38 H38A 118.2 . .
C37 C38 H38A 118.2 . .
C34 C39 C38 117.1(6) . .
C34 C39 C44 122.1(5) . .
C38 C39 C44 120.8(6) . .
C42* C40 C41* 108.2(10) . .
C43 C40 C37 113.8(10) . .
C42* C40 C37 112.3(9) . .
C41* C40 C37 115.9(8) . .
C42* C40 C43* 108.5(10) . .
C41* C40 C43* 106.8(9) . .
C37 C40 C43* 104.8(7) . .
C43 C40 C41 109.7(13) . .
C37 C40 C41 110.3(10) . .
C43 C40 C42 105.7(13) . .
C37 C40 C42 102.9(9) . .
C41 C40 C42 114.3(12) . .
C40 C41 H41A 109.5 . .
C40 C41 H41B 109.5 . .
H41A C41 H41B 109.5 . .
C40 C41 H41C 109.5 . .
H41A C41 H41C 109.5 . .
H41B C41 H41C 109.5 . .
C40 C42 H42A 109.5 . .
C40 C42 H42B 109.5 . .
H42A C42 H42B 109.5 . .
C40 C42 H42C 109.5 . .
H42A C42 H42C 109.5 . .
H42B C42 H42C 109.5 . .
C40 C43 H43A 109.5 . .
C40 C43 H43B 109.5 . .
H43A C43 H43B 109.5 . .
C40 C43 H43C 109.5 . .
H43A C43 H43C 109.5 . .
H43B C43 H43C 109.5 . .
C40 C41* H41D 109.5 . .
C40 C41* H41E 109.5 . .
H41D C41* H41E 109.5 . .
C40 C41* H41F 109.5 . .
H41D C41* H41F 109.5 . .
H41E C41* H41F 109.5 . .
C40 C42* H42D 109.5 . .
C40 C42* H42E 109.5 . .
H42D C42* H42E 109.5 . .
C40 C42* H42F 109.5 . .
H42D C42* H42F 109.5 . .
H42E C42* H42F 109.5 . .
C40 C43* H43D 109.5 . .
C40 C43* H43E 109.5 . .
H43D C43* H43E 109.5 . .
C40 C43* H43F 109.5 . .
H43D C43* H43F 109.5 . .
H43E C43* H43F 109.5 . .
C39 C44 C46 110.6(6) . .
C39 C44 C45 110.3(7) . .
C46 C44 C45 109.3(6) . .
C39 C44 C47 112.5(6) . .
C46 C44 C47 107.3(6) . .
C45 C44 C47 106.7(6) . .
C44 C45 H45A 109.5 . .
C44 C45 H45B 109.5 . .
H45A C45 H45B 109.5 . .
C44 C45 H45C 109.5 . .
H45A C45 H45C 109.5 . .
H45B C45 H45C 109.5 . .
C44 C46 H46A 109.5 . .
C44 C46 H46B 109.5 . .
H46A C46 H46B 109.5 . .
C44 C46 H46C 109.5 . .
H46A C46 H46C 109.5 . .
H46B C46 H46C 109.5 . .
C44 C47 H47A 109.5 . .
C44 C47 H47B 109.5 . .
H47A C47 H47B 109.5 . .
C44 C47 H47C 109.5 . .
H47A C47 H47C 109.5 . .
H47B C47 H47C 109.5 . .
C49 C48 N33 122.1(5) . .
C49 C48 C53 117.6(6) . .
N33 C48 C53 120.2(5) . .
C50 C49 C48 120.0(6) . .
C50 C49 C54 119.3(6) . .
C48 C49 C54 120.5(6) . .
C51 C50 C49 121.7(6) . .
C51 C50 H50A 119.1 . .
C49 C50 H50A 119.1 . .
C52 C51 C50 118.3(6) . .
C52 C51 H51A 120.9 . .
C50 C51 H51A 120.9 . .
C53 C52 C51 121.9(6) . .
C53 C52 H52A 119.1 . .
C51 C52 H52A 119.1 . .
C52 C53 C48 120.0(5) . .
C52 C53 C57 118.7(5) . .
C48 C53 C57 121.3(5) . .
C49 C54 C55 110.2(5) . .
C49 C54 C56 112.7(6) . .
C55 C54 C56 110.7(6) . .
C49 C54 H54A 107.7 . .
C55 C54 H54A 107.7 . .
C56 C54 H54A 107.7 . .
C54 C55 Eu1 84.1(5) . .
C54 C55 H55A 109.5 . .
Eu1 C55 H55A 53.4 . .
C54 C55 H55B 109.5 . .
Eu1 C55 H55B 161.9 . .
H55A C55 H55B 109.5 . .
C54 C55 H55C 109.5 . .
Eu1 C55 H55C 75.5 . .
H55A C55 H55C 109.5 . .
H55B C55 H55C 109.5 . .
C54 C56 H56A 109.5 . .
C54 C56 H56B 109.5 . .
H56A C56 H56B 109.5 . .
C54 C56 H56C 109.5 . .
H56A C56 H56C 109.5 . .
H56B C56 H56C 109.5 . .
C59* C57 C53 115.6(8) . .
C53 C57 C58 113.8(6) . .
C59* C57 C58* 110.2(11) . .
C53 C57 C58* 112.7(8) . .
C53 C57 C59 108.8(6) . .
C58 C57 C59 103.1(7) . .
C53 C57 H57A 110.3 . .
C58 C57 H57A 110.3 . .
C59 C57 H57A 110.3 . .
C59* C57 H57B 105.8 . .
C53 C57 H57B 105.8 . .
C58* C57 H57B 105.8 . .
C57 C58 H58A 109.5 . .
C57 C58 H58B 109.5 . .
H58A C58 H58B 109.5 . .
C57 C58 H58C 109.5 . .
H58A C58 H58C 109.5 . .
H58B C58 H58C 109.5 . .
C57 C59 H59A 109.5 . .
C57 C59 H59B 109.5 . .
H59A C59 H59B 109.5 . .
C57 C59 H59C 109.5 . .
H59A C59 H59C 109.5 . .
H59B C59 H59C 109.5 . .
C57 C58* H58D 109.5 . .
C57 C58* H58E 109.5 . .
H58D C58* H58E 109.5 . .
C57 C58* H58F 109.5 . .
H58D C58* H58F 109.5 . .
H58E C58* H58F 109.5 . .
C57 C59* H59D 109.5 . .
C57 C59* H59E 109.5 . .
H59D C59* H59E 109.5 . .
C57 C59* H59F 109.5 . .
H59D C59* H59F 109.5 . .
H59E C59* H59F 109.5 . .
C61 O60 C64 108.7(11) . .
C61 O60 Eu1 131.1(9) . .
C64 O60 Eu1 117.6(7) . .
O60 C61 C62 105.6(15) . .
O60 C61 H61A 110.6 . .
C62 C61 H61A 110.6 . .
O60 C61 H61B 110.6 . .
C62 C61 H61B 110.6 . .
H61A C61 H61B 108.7 . .
C61 C62 C63 109.3(18) . .
C61 C62 H62A 109.8 . .
C63 C62 H62A 109.8 . .
C61 C62 H62B 109.8 . .
C63 C62 H62B 109.8 . .
H62A C62 H62B 108.3 . .
C64 C63 C62 102.9(14) . .
C64 C63 H63A 111.2 . .
C62 C63 H63A 111.2 . .
C64 C63 H63B 111.2 . .
C62 C63 H63B 111.2 . .
H63A C63 H63B 109.1 . .
O60 C64 C63 106.2(11) . .
O60 C64 H64A 110.5 . .
C63 C64 H64A 110.5 . .
O60 C64 H64B 110.5 . .
C63 C64 H64B 110.5 . .
H64A C64 H64B 108.7 . .
C61* O60* C64* 104.8(9) . .
C61* O60* Eu1 133.4(8) . .
C64* O60* Eu1 121.0(6) . .
O60* C61* C62* 98.6(11) . .
O60* C61* H61C 112.0 . .
C62* C61* H61C 112.0 . .
O60* C61* H61D 112.0 . .
C62* C61* H61D 112.0 . .
H61C C61* H61D 109.7 . .
C63* C62* C61* 102.8(12) . .
C63* C62* H62C 111.2 . .
C61* C62* H62C 111.2 . .
C63* C62* H62D 111.2 . .
C61* C62* H62D 111.2 . .
H62C C62* H62D 109.1 . .
C62* C63* C64* 104.4(11) . .
C62* C63* H63C 110.9 . .
C64* C63* H63C 110.9 . .
C62* C63* H63D 110.9 . .
C64* C63* H63D 110.9 . .
H63C C63* H63D 108.9 . .
O60* C64* C63* 106.1(9) . .
O60* C64* H64C 110.5 . .
C63* C64* H64C 110.5 . .
O60* C64* H64D 110.5 . .
C63* C64* H64D 110.5 . .
H64C C64* H64D 108.7 . .
C66 C65 H65A 109.5 . .
C66 C65 H65B 109.5 . .
H65A C65 H65B 109.5 . .
C66 C65 H65C 109.5 . .
H65A C65 H65C 109.5 . .
H65B C65 H65C 109.5 . .
C65 C66 C67 124.6(14) . .
C65 C66 H66A 106.2 . .
C67 C66 H66A 106.2 . .
C65 C66 H66B 106.2 . .
C67 C66 H66B 106.2 . .
H66A C66 H66B 106.4 . .
C67 C67 C66 128(2) 2_565 .
C67 C67 H67A 105.3 2_565 .
C66 C67 H67A 105.3 . .
C67 C67 H67B 105.3 2_565 .
C66 C67 H67B 105.3 . .
H67A C67 H67B 106.0 . .

loop_
_geom_bond_atom_site_label_1
_geom_bond_atom_site_label_2
_geom_bond_distance
_geom_bond_site_symmetry_2
Eu1 O32 2.428(4) .
Eu1 O3 2.430(3) .
Eu1 N4 2.498(4) .
Eu1 O60* 2.532(8) .
Eu1 O60 2.608(8) .
Eu1 C34 2.796(6) .
Eu1 N33 2.812(4) .
Eu1 C35 2.992(5) .
Eu1 C55 3.074(9) .
Eu1 Eu2 3.4927(5) .
Eu2 O32 2.406(3) .
Eu2 O3 2.416(4) .
Eu2 N33 2.534(4) .
Eu2 C10 2.853(6) 2_666
Eu2 C9 2.917(6) 2_666
Eu2 C11 2.951(5) 2_666
Eu2 C5 3.094(5) 2_666
Eu2 C19 3.118(10) .
Eu2 C7 3.121(6) 2_666
Eu2 C34 3.270(5) .
O3 C5 1.332(6) .
N4 C6 1.361(6) .
N4 C20 1.424(7) .
C5 C11 1.395(7) .
C5 C6 1.445(7) .
C6 C7 1.410(7) .
C7 C9 1.400(7) .
C7 H8A 0.9500 .
C9 C10 1.388(8) .
C9 C12 1.541(7) .
C10 C11 1.411(8) .
C10 H10A 0.9500 .
C11 C16 1.540(7) .
C12 C15 1.515(9) .
C12 C14 1.532(9) .
C12 C13 1.532(8) .
C13 H13A 0.9800 .
C13 H13B 0.9800 .
C13 H13C 0.9800 .
C14 H14A 0.9800 .
C14 H14B 0.9800 .
C14 H14C 0.9800 .
C15 H15A 0.9800 .
C15 H15B 0.9800 .
C15 H15C 0.9800 .
C16 C18* 1.470(18) .
C16 C17 1.491(11) .
C16 C19* 1.495(19) .
C16 C18 1.548(12) .
C16 C19 1.571(11) .
C16 C17* 1.607(17) .
C17 H17A 0.9800 .
C17 H17B 0.9800 .
C17 H17C 0.9800 .
C18 H18A 0.9800 .
C18 H18B 0.9800 .
C18 H18C 0.9800 .
C19 H19A 0.9800 .
C19 H19B 0.9800 .
C19 H19C 0.9800 .
C17* H17D 0.9800 .
C17* H17E 0.9800 .
C17* H17F 0.9800 .
C18* H18D 0.9800 .
C18* H18E 0.9800 .
C18* H18F 0.9800 .
C19* H19D 0.9800 .
C19* H19E 0.9800 .
C19* H19F 0.9800 .
C20 C25 1.403(8) .
C20 C21 1.411(9) .
C21 C22 1.394(8) .
C21 C26 1.506(9) .
C22 C23 1.359(11) .
C22 H22A 0.9500 .
C23 C24 1.378(11) .
C23 H23A 0.9500 .
C24 C25 1.389(8) .
C24 H24A 0.9500 .
C25 C29 1.502(9) .
C26 C27 1.532(9) .
C26 C28 1.536(9) .
C26 H26A 1.0000 .
C27 H27A 0.9800 .
C27 H27B 0.9800 .
C27 H27C 0.9800 .
C28 H28A 0.9800 .
C28 H28B 0.9800 .
C28 H28C 0.9800 .
C29 C31 1.392(17) .
C29 C30* 1.446(15) .
C29 C30 1.557(19) .
C29 C31* 1.608(14) .
C29 H29A 1.0000 .
C29 H29B 1.0000 .
C30 H30A 0.9800 .
C30 H30B 0.9800 .
C30 H30C 0.9800 .
C31 H31A 0.9800 .
C31 H31B 0.9800 .
C31 H31C 0.9800 .
C30* H30D 0.9800 .
C30* H30E 0.9800 .
C30* H30F 0.9800 .
C31* H31D 0.9800 .
C31* H31E 0.9800 .
C31* H31F 0.9800 .
O32 C34 1.367(6) .
N33 C35 1.395(7) .
N33 C48 1.409(7) .
C34 C39 1.397(8) .
C34 C35 1.429(8) .
C35 C36 1.392(7) .
C36 C37 1.371(8) .
C36 H36A 0.9500 .
C37 C38 1.416(10) .
C37 C40 1.514(8) .
C38 C39 1.413(8) .
C38 H38A 0.9500 .
C39 C44 1.521(9) .
C40 C43 1.36(2) .
C40 C42* 1.436(17) .
C40 C41* 1.448(15) .
C40 C43* 1.638(15) .
C40 C41 1.66(2) .
C40 C42 1.71(2) .
C41 H41A 0.9800 .
C41 H41B 0.9800 .
C41 H41C 0.9800 .
C42 H42A 0.9800 .
C42 H42B 0.9800 .
C42 H42C 0.9800 .
C43 H43A 0.9800 .
C43 H43B 0.9800 .
C43 H43C 0.9800 .
C41* H41D 0.9800 .
C41* H41E 0.9800 .
C41* H41F 0.9800 .
C42* H42D 0.9800 .
C42* H42E 0.9800 .
C42* H42F 0.9800 .
C43* H43D 0.9800 .
C43* H43E 0.9800 .
C43* H43F 0.9800 .
C44 C46 1.523(10) .
C44 C45 1.527(11) .
C44 C47 1.540(8) .
C45 H45A 0.9800 .
C45 H45B 0.9800 .
C45 H45C 0.9800 .
C46 H46A 0.9800 .
C46 H46B 0.9800 .
C46 H46C 0.9800 .
C47 H47A 0.9800 .
C47 H47B 0.9800 .
C47 H47C 0.9800 .
C48 C49 1.408(8) .
C48 C53 1.411(8) .
C49 C50 1.379(9) .
C49 C54 1.511(9) .
C50 C51 1.378(10) .
C50 H50A 0.9500 .
C51 C52 1.376(9) .
C51 H51A 0.9500 .
C52 C53 1.375(8) .
C52 H52A 0.9500 .
C53 C57 1.510(8) .
C54 C55 1.525(8) .
C54 C56 1.531(9) .
C54 H54A 1.0000 .
C55 H55A 0.9800 .
C55 H55B 0.9800 .
C55 H55C 0.9800 .
C56 H56A 0.9800 .
C56 H56B 0.9800 .
C56 H56C 0.9800 .
C57 C59* 1.398(16) .
C57 C58 1.529(13) .
C57 C58* 1.543(18) .
C57 C59 1.615(12) .
C57 H57A 1.0000 .
C57 H57B 1.0000 .
C58 H58A 0.9800 .
C58 H58B 0.9800 .
C58 H58C 0.9800 .
C59 H59A 0.9800 .
C59 H59B 0.9800 .
C59 H59C 0.9800 .
C58* H58D 0.9800 .
C58* H58E 0.9800 .
C58* H58F 0.9800 .
C59* H59D 0.9800 .
C59* H59E 0.9800 .
C59* H59F 0.9800 .
O60 C61 1.37(2) .
O60 C64 1.435(15) .
C61 C62 1.45(3) .
C61 H61A 0.9900 .
C61 H61B 0.9900 .
C62 C63 1.46(3) .
C62 H62A 0.9900 .
C62 H62B 0.9900 .
C63 C64 1.46(2) .
C63 H63A 0.9900 .
C63 H63B 0.9900 .
C64 H64A 0.9900 .
C64 H64B 0.9900 .
O60* C61* 1.436(18) .
O60* C64* 1.446(13) .
C61* C62* 1.59(2) .
C61* H61C 0.9900 .
C61* H61D 0.9900 .
C62* C63* 1.484(19) .
C62* H62C 0.9900 .
C62* H62D 0.9900 .
C63* C64* 1.518(18) .
C63* H63C 0.9900 .
C63* H63D 0.9900 .
C64* H64C 0.9900 .
C64* H64D 0.9900 .
C65 C66 1.35(2) .
C65 H65A 0.9800 .
C65 H65B 0.9800 .
C65 H65C 0.9800 .
C66 C67 1.53(2) .
C66 H66A 0.9900 .
C66 H66B 0.9900 .
C67 C67 1.19(3) 2_565
C67 H67A 0.9900 .
C67 H67B 0.9900 .
